data_1555693
loop_
_publ_author_name
'Zhang, Jia-Xing'
'Wang, Hong-Yu'
'Jin, Qiao-Wen'
'Zheng, Chang-Wu'
'Zhao, Gang'
'Shang, Yong-Jia'

_publ_section_title
;
 Thiourea-Quaternary Ammonium Salt Catalyzed Asymmetric 1, 3-Dipolar
 Cycloaddition of Imino Esters To Construct
 Spiro[pyrrolidin-3,3'-oxindoles].
;
_journal_issue 19
_journal_name_full 'Organic letters'
_journal_page_first 4774
_journal_page_last 4777
_journal_paper_doi 10.1021/acs.orglett.6b02098
_journal_volume 18
_journal_year 2016
_chemical_absolute_configuration ad
_chemical_formula_moiety 'C36 H36 N2 O3'
_chemical_formula_sum 'C36 H36 N2 O3'
_chemical_formula_weight 544.67
_space_group_crystal_system monoclinic
_space_group_IT_number 4
_space_group_name_Hall 'P 2yb'
_space_group_name_H-M_alt 'P 1 21 1'
_atom_sites_solution_hydrogens geom
_audit_creation_method SHELXL-2014
_cell_angle_alpha 90
_cell_angle_beta 106.3650(10)
_cell_angle_gamma 90
_cell_formula_units_Z 2
_cell_length_a 11.3376(3)
_cell_length_b 9.2055(2)
_cell_length_c 14.8038(4)
_cell_measurement_reflns_used 8498
_cell_measurement_temperature 293(2)
_cell_measurement_theta_max 68.18
_cell_measurement_theta_min 6.50
_cell_volume 1482.45(7)
_computing_cell_refinement 'Bruker SAINT'
_computing_data_collection 'Bruker APEX2'
_computing_data_reduction 'Bruker SAINT'
_computing_molecular_graphics 'Bruker SHELXTL'
_computing_publication_material 'Bruker SHELXTL'
_computing_structure_refinement 'SHELXL-2014 (Sheldrick, 2014)'
_computing_structure_solution 'SHELXS-97 (Sheldrick 2008)'
_diffrn_ambient_temperature 293(2)
_diffrn_measured_fraction_theta_full 0.982
_diffrn_measured_fraction_theta_max 0.981
_diffrn_measurement_device_type 'CCD area detector'
_diffrn_measurement_method 'phi and omega scans'
_diffrn_radiation_type CuK\a
_diffrn_radiation_wavelength 1.54178
_diffrn_reflns_av_R_equivalents 0.0184
_diffrn_reflns_av_unetI/netI 0.0228
_diffrn_reflns_Laue_measured_fraction_full 0.982
_diffrn_reflns_Laue_measured_fraction_max 0.981
_diffrn_reflns_limit_h_max 13
_diffrn_reflns_limit_h_min -13
_diffrn_reflns_limit_k_max 10
_diffrn_reflns_limit_k_min -11
_diffrn_reflns_limit_l_max 17
_diffrn_reflns_limit_l_min -17
_diffrn_reflns_number 10745
_diffrn_reflns_point_group_measured_fraction_full 0.987
_diffrn_reflns_point_group_measured_fraction_max 0.985
_diffrn_reflns_theta_full 67.679
_diffrn_reflns_theta_max 68.242
_diffrn_reflns_theta_min 6.499
_diffrn_source 'sealed tube'
_exptl_absorpt_coefficient_mu 0.610
_exptl_absorpt_correction_type none
_exptl_crystal_colour colorless
_exptl_crystal_density_diffrn 1.220
_exptl_crystal_description block
_exptl_crystal_F_000 510
_exptl_crystal_size_max 0.05
_exptl_crystal_size_mid 0.04
_exptl_crystal_size_min 0.03
_refine_diff_density_max 0.383
_refine_diff_density_min -0.316
_refine_diff_density_rms 0.031
_refine_ls_abs_structure_details
;
 Refined as an inversion twin.
;
_refine_ls_abs_structure_Flack 0.1(2)
_refine_ls_extinction_method none
_refine_ls_goodness_of_fit_ref 1.045
_refine_ls_hydrogen_treatment constr
_refine_ls_matrix_type full
_refine_ls_number_parameters 375
_refine_ls_number_reflns 5145
_refine_ls_number_restraints 1
_refine_ls_restrained_S_all 1.045
_refine_ls_R_factor_all 0.0309
_refine_ls_R_factor_gt 0.0294
_refine_ls_shift/su_max 0.000
_refine_ls_shift/su_mean 0.000
_refine_ls_structure_factor_coef Fsqd
_refine_ls_weighting_details 'w=1/[\s^2^(Fo^2^)+(0.0458P)^2^+0.1850P] where P=(Fo^2^+2Fc^2^)/3'
_refine_ls_weighting_scheme calc
_refine_ls_wR_factor_gt 0.0751
_refine_ls_wR_factor_ref 0.0764
_reflns_Friedel_coverage 0.882
_reflns_Friedel_fraction_full 0.992
_reflns_Friedel_fraction_max 0.991
_reflns_number_gt 4976
_reflns_number_total 5145
_reflns_threshold_expression 'I > 2\s(I)'
_cod_data_source_file ol6b02098_si_001.cif
_cod_data_source_block P
_cod_original_sg_symbol_H-M 'P 21'
_cod_database_code 1555693
_shelx_space_group_comment
;
The symmetry employed for this shelxl refinement is uniquely defined
by the following loop, which should always be used as a source of
symmetry information in preference to the above space-group names.
They are only intended as comments.
;
_shelxl_version_number 2014-3

loop_
_space_group_symop_operation_xyz
'x, y, z'
'-x, y+1/2, -z'

loop_
_atom_site_label
_atom_site_type_symbol
_atom_site_fract_x
_atom_site_fract_y
_atom_site_fract_z
_atom_site_U_iso_or_equiv
_atom_site_adp_type
_atom_site_occupancy
_atom_site_site_symmetry_order
_atom_site_calc_flag
_atom_site_refinement_flags_posn
_atom_site_refinement_flags_adp
C1 C 0.69866(16) 0.41316(19) 0.21143(12) 0.0202(4) Uani 1 1 d . .
C2 C 0.78391(17) 0.2759(2) 0.22746(13) 0.0233(4) Uani 1 1 d . .
H2 H 0.7387 0.1997 0.1856 0.028 Uiso 1 1 calc R U
C3 C 0.86160(17) 0.4483(2) 0.13666(13) 0.0237(4) Uani 1 1 d . .
H3 H 0.8737 0.4258 0.0752 0.028 Uiso 1 1 calc R U
C4 C 0.72283(16) 0.47736(19) 0.12021(12) 0.0211(4) Uani 1 1 d . .
H4 H 0.7078 0.5823 0.1176 0.025 Uiso 1 1 calc R U
C5 C 0.64562(17) 0.4070(2) 0.02978(12) 0.0217(4) Uani 1 1 d . .
C6 C 0.68347(18) 0.2822(2) -0.00789(13) 0.0248(4) Uani 1 1 d . .
H6 H 0.7567 0.2371 0.0242 0.030 Uiso 1 1 calc R U
C7 C 0.6129(2) 0.2245(2) -0.09279(14) 0.0305(4) Uani 1 1 d . .
H7 H 0.6397 0.1421 -0.1176 0.037 Uiso 1 1 calc R U
C8 C 0.5029(2) 0.2895(2) -0.14043(14) 0.0320(4) Uani 1 1 d . .
H8 H 0.4559 0.2515 -0.1974 0.038 Uiso 1 1 calc R U
C9 C 0.46346(19) 0.4113(2) -0.10274(14) 0.0324(4) Uani 1 1 d . .
H9 H 0.3888 0.4541 -0.1339 0.039 Uiso 1 1 calc R U
C10 C 0.53456(18) 0.4702(2) -0.01857(13) 0.0261(4) Uani 1 1 d . .
H10 H 0.5075 0.5529 0.0057 0.031 Uiso 1 1 calc R U
C11 C 0.56696(16) 0.3874(2) 0.21142(12) 0.0206(4) Uani 1 1 d . .
C12 C 0.47467(17) 0.3021(2) 0.15615(13) 0.0237(4) Uani 1 1 d . .
H12 H 0.4899 0.2450 0.1088 0.028 Uiso 1 1 calc R U
C13 C 0.35746(17) 0.3011(2) 0.17103(14) 0.0283(4) Uani 1 1 d . .
C14 C 0.33636(18) 0.3880(2) 0.24179(15) 0.0305(4) Uani 1 1 d . .
H14 H 0.2584 0.3895 0.2507 0.037 Uiso 1 1 calc R U
C15 C 0.42882(18) 0.4727(2) 0.29955(14) 0.0278(4) Uani 1 1 d . .
H15 H 0.4141 0.5293 0.3473 0.033 Uiso 1 1 calc R U
C16 C 0.54316(17) 0.4700(2) 0.28375(12) 0.0226(4) Uani 1 1 d . .
C17 C 0.2588(2) 0.2024(3) 0.11325(18) 0.0406(5) Uani 1 1 d . .
H17A H 0.2803 0.1032 0.1301 0.061 Uiso 1 1 calc R U
H17B H 0.2515 0.2163 0.0476 0.061 Uiso 1 1 calc R U
H17C H 0.1819 0.2248 0.1252 0.061 Uiso 1 1 calc R U
C18 C 0.81905(17) 0.2143(2) 0.32604(14) 0.0255(4) Uani 1 1 d . .
C19 C 0.7434(2) 0.1101(2) 0.34943(16) 0.0343(5) Uani 1 1 d . .
H19 H 0.6737 0.0783 0.3039 0.041 Uiso 1 1 calc R U
C20 C 0.7707(3) 0.0529(3) 0.43989(18) 0.0456(6) Uani 1 1 d . .
H20 H 0.7184 -0.0152 0.4547 0.055 Uiso 1 1 calc R U
C21 C 0.8751(3) 0.0967(3) 0.50787(17) 0.0488(7) Uani 1 1 d . .
H21 H 0.8941 0.0574 0.5681 0.059 Uiso 1 1 calc R U
C22 C 0.9513(2) 0.1999(3) 0.48537(18) 0.0482(6) Uani 1 1 d . .
H22 H 1.0217 0.2300 0.5308 0.058 Uiso 1 1 calc R U
C23 C 0.9233(2) 0.2582(3) 0.39588(16) 0.0368(5) Uani 1 1 d . .
H23 H 0.9748 0.3281 0.3820 0.044 Uiso 1 1 calc R U
C24 C 0.74328(16) 0.52286(19) 0.29227(12) 0.0215(4) Uani 1 1 d . .
C25 C 0.6585(2) 0.6416(2) 0.41197(14) 0.0285(4) Uani 1 1 d . .
H25A H 0.5954 0.7158 0.3945 0.034 Uiso 1 1 calc R U
H25B H 0.7377 0.6900 0.4280 0.034 Uiso 1 1 calc R U
C26 C 0.64493(17) 0.5613(2) 0.49742(13) 0.0293(4) Uani 1 1 d . .
C27 C 0.6914(2) 0.4224(3) 0.51879(15) 0.0367(5) Uani 1 1 d . .
H27 H 0.7303 0.3763 0.4791 0.044 Uiso 1 1 calc R U
C28 C 0.6806(2) 0.3514(3) 0.59863(17) 0.0472(6) Uani 1 1 d . .
H28 H 0.7118 0.2580 0.6121 0.057 Uiso 1 1 calc R U
C29 C 0.6238(2) 0.4191(4) 0.65814(16) 0.0500(7) Uani 1 1 d . .
H29 H 0.6171 0.3718 0.7120 0.060 Uiso 1 1 calc R U
C30 C 0.5769(2) 0.5575(4) 0.63754(17) 0.0532(7) Uani 1 1 d . .
H30 H 0.5387 0.6034 0.6777 0.064 Uiso 1 1 calc R U
C31 C 0.5864(2) 0.6283(3) 0.55711(16) 0.0422(5) Uani 1 1 d . .
H31 H 0.5535 0.7209 0.5431 0.051 Uiso 1 1 calc R U
C32 C 0.95034(17) 0.5708(2) 0.17934(13) 0.0262(4) Uani 1 1 d . .
C33 C 0.9799(2) 0.8334(2) 0.16300(17) 0.0354(5) Uani 1 1 d . .
C34 C 0.8997(3) 0.9442(3) 0.0987(2) 0.0549(7) Uani 1 1 d . .
H34A H 0.8919 0.9190 0.0344 0.082 Uiso 1 1 calc R U
H34B H 0.9364 1.0386 0.1119 0.082 Uiso 1 1 calc R U
H34C H 0.8198 0.9451 0.1091 0.082 Uiso 1 1 calc R U
C35 C 1.1010(2) 0.8150(3) 0.1395(2) 0.0475(6) Uani 1 1 d . .
H35A H 1.1520 0.7474 0.1827 0.071 Uiso 1 1 calc R U
H35B H 1.1421 0.9071 0.1445 0.071 Uiso 1 1 calc R U
H35C H 1.0856 0.7788 0.0764 0.071 Uiso 1 1 calc R U
C36 C 0.9959(3) 0.8702(3) 0.2655(2) 0.0496(6) Uani 1 1 d . .
H36A H 0.9168 0.8754 0.2770 0.074 Uiso 1 1 calc R U
H36B H 1.0367 0.9622 0.2799 0.074 Uiso 1 1 calc R U
H36C H 1.0444 0.7963 0.3047 0.074 Uiso 1 1 calc R U
N1 N 0.64907(14) 0.54704(17) 0.33158(10) 0.0229(3) Uani 1 1 d . .
N2 N 0.88895(14) 0.31558(18) 0.19317(12) 0.0272(3) Uani 1 1 d . .
H2A H 0.9568 0.2678 0.2046 0.033 Uiso 1 1 calc R U
O1 O 0.84355(12) 0.58094(16) 0.31737(10) 0.0302(3) Uani 1 1 d . .
O2 O 1.04939(12) 0.54932(17) 0.23482(10) 0.0330(3) Uani 1 1 d . .
O3 O 0.90717(12) 0.69744(16) 0.13961(10) 0.0293(3) Uani 1 1 d . .

loop_
_atom_site_aniso_label
_atom_site_aniso_U_11
_atom_site_aniso_U_22
_atom_site_aniso_U_33
_atom_site_aniso_U_23
_atom_site_aniso_U_13
_atom_site_aniso_U_12
C1 0.0217(8) 0.0196(8) 0.0187(8) -0.0002(7) 0.0048(7) -0.0017(7)
C2 0.0244(9) 0.0218(9) 0.0244(9) -0.0024(7) 0.0080(7) -0.0002(7)
C3 0.0248(9) 0.0241(9) 0.0241(9) -0.0023(7) 0.0102(7) -0.0015(7)
C4 0.0234(8) 0.0205(9) 0.0207(9) -0.0010(7) 0.0084(7) -0.0005(7)
C5 0.0256(8) 0.0223(9) 0.0193(8) 0.0020(7) 0.0096(7) -0.0044(7)
C6 0.0274(9) 0.0245(10) 0.0245(9) -0.0013(8) 0.0106(8) -0.0024(7)
C7 0.0393(11) 0.0281(10) 0.0285(10) -0.0068(8) 0.0167(9) -0.0085(9)
C8 0.0392(11) 0.0358(11) 0.0205(9) -0.0038(8) 0.0077(8) -0.0129(9)
C9 0.0318(10) 0.0381(11) 0.0244(10) 0.0036(9) 0.0034(8) -0.0021(9)
C10 0.0300(9) 0.0254(9) 0.0238(9) 0.0008(8) 0.0090(8) 0.0012(8)
C11 0.0226(9) 0.0207(9) 0.0186(8) 0.0040(7) 0.0060(7) 0.0012(7)
C12 0.0262(9) 0.0226(9) 0.0227(9) 0.0011(7) 0.0074(7) -0.0027(7)
C13 0.0260(9) 0.0304(10) 0.0275(10) 0.0042(8) 0.0061(8) -0.0033(8)
C14 0.0239(9) 0.0355(11) 0.0354(11) 0.0046(9) 0.0137(8) -0.0001(8)
C15 0.0300(10) 0.0306(10) 0.0269(10) -0.0010(8) 0.0144(8) 0.0021(8)
C16 0.0246(9) 0.0229(9) 0.0202(9) 0.0025(7) 0.0062(7) -0.0002(7)
C17 0.0296(10) 0.0460(13) 0.0449(13) -0.0048(11) 0.0085(9) -0.0109(10)
C18 0.0274(9) 0.0225(9) 0.0265(10) 0.0013(8) 0.0076(8) 0.0055(8)
C19 0.0456(12) 0.0257(10) 0.0324(11) 0.0007(8) 0.0121(9) -0.0010(9)
C20 0.0725(16) 0.0287(11) 0.0411(13) 0.0090(10) 0.0249(12) 0.0030(11)
C21 0.0678(17) 0.0468(14) 0.0309(12) 0.0151(11) 0.0123(11) 0.0275(13)
C22 0.0406(12) 0.0655(16) 0.0314(12) 0.0036(11) -0.0015(10) 0.0154(12)
C23 0.0298(10) 0.0457(13) 0.0321(11) 0.0016(9) 0.0044(9) 0.0031(9)
C24 0.0249(9) 0.0209(9) 0.0186(9) 0.0017(7) 0.0058(7) 0.0003(7)
C25 0.0342(10) 0.0260(9) 0.0262(10) -0.0077(8) 0.0097(8) 0.0001(8)
C26 0.0249(9) 0.0415(12) 0.0211(9) -0.0087(8) 0.0059(7) -0.0039(8)
C27 0.0399(11) 0.0438(13) 0.0288(11) 0.0013(9) 0.0136(9) 0.0031(10)
C28 0.0465(13) 0.0599(16) 0.0348(12) 0.0123(11) 0.0106(10) -0.0018(12)
C29 0.0433(13) 0.083(2) 0.0253(11) 0.0038(12) 0.0114(10) -0.0171(13)
C30 0.0452(13) 0.089(2) 0.0321(12) -0.0196(14) 0.0212(10) -0.0131(14)
C31 0.0415(12) 0.0535(14) 0.0351(12) -0.0148(11) 0.0168(10) -0.0006(10)
C32 0.0244(9) 0.0294(10) 0.0279(10) -0.0038(8) 0.0123(8) -0.0022(8)
C33 0.0337(11) 0.0263(11) 0.0481(13) -0.0060(9) 0.0144(9) -0.0093(9)
C34 0.0550(15) 0.0276(12) 0.0772(19) 0.0045(12) 0.0111(14) -0.0065(11)
C35 0.0434(13) 0.0423(13) 0.0642(16) -0.0039(12) 0.0273(12) -0.0168(11)
C36 0.0543(15) 0.0413(14) 0.0565(16) -0.0173(12) 0.0208(12) -0.0111(11)
N1 0.0257(7) 0.0243(8) 0.0193(7) -0.0029(6) 0.0074(6) -0.0006(6)
N2 0.0253(8) 0.0251(8) 0.0345(9) 0.0022(7) 0.0138(7) 0.0043(7)
O1 0.0273(7) 0.0353(8) 0.0281(7) -0.0080(6) 0.0079(6) -0.0076(6)
O2 0.0229(7) 0.0369(8) 0.0384(8) -0.0017(6) 0.0076(6) -0.0015(6)
O3 0.0267(7) 0.0243(7) 0.0363(8) 0.0001(6) 0.0082(6) -0.0050(6)

loop_
_atom_type_symbol
_atom_type_description
_atom_type_scat_dispersion_real
_atom_type_scat_dispersion_imag
_atom_type_scat_source
C C 0.0181 0.0091 'International Tables Vol C Tables 4.2.6.8 and 6.1.1.4'
H H 0.0000 0.0000 'International Tables Vol C Tables 4.2.6.8 and 6.1.1.4'
N N 0.0311 0.0180 'International Tables Vol C Tables 4.2.6.8 and 6.1.1.4'
O O 0.0492 0.0322 'International Tables Vol C Tables 4.2.6.8 and 6.1.1.4'

loop_
_geom_angle_atom_site_label_1
_geom_angle_atom_site_label_2
_geom_angle_atom_site_label_3
_geom_angle
C11 C1 C24 102.20(14)
C11 C1 C4 118.13(14)
C24 C1 C4 108.89(14)
C11 C1 C2 116.12(15)
C24 C1 C2 110.96(14)
C4 C1 C2 100.63(13)
N2 C2 C18 114.14(16)
N2 C2 C1 105.85(14)
C18 C2 C1 115.63(15)
N2 C2 H2 106.9
C18 C2 H2 106.9
C1 C2 H2 106.9
N2 C3 C32 111.81(16)
N2 C3 C4 106.07(14)
C32 C3 C4 117.42(15)
N2 C3 H3 107.0
C32 C3 H3 107.0
C4 C3 H3 107.0
C5 C4 C3 111.86(15)
C5 C4 C1 113.60(14)
C3 C4 C1 102.48(14)
C5 C4 H4 109.6
C3 C4 H4 109.6
C1 C4 H4 109.6
C10 C5 C6 118.34(17)
C10 C5 C4 119.24(16)
C6 C5 C4 122.41(17)
C7 C6 C5 120.78(19)
C7 C6 H6 119.6
C5 C6 H6 119.6
C8 C7 C6 120.11(19)
C8 C7 H7 119.9
C6 C7 H7 119.9
C9 C8 C7 119.53(19)
C9 C8 H8 120.2
C7 C8 H8 120.2
C8 C9 C10 120.5(2)
C8 C9 H9 119.8
C10 C9 H9 119.8
C5 C10 C9 120.77(19)
C5 C10 H10 119.6
C9 C10 H10 119.6
C12 C11 C16 119.07(17)
C12 C11 C1 132.40(17)
C16 C11 C1 108.54(16)
C11 C12 C13 120.23(18)
C11 C12 H12 119.9
C13 C12 H12 119.9
C14 C13 C12 118.97(18)
C14 C13 C17 121.12(18)
C12 C13 C17 119.86(19)
C15 C14 C13 121.72(17)
C15 C14 H14 119.1
C13 C14 H14 119.1
C16 C15 C14 117.84(17)
C16 C15 H15 121.1
C14 C15 H15 121.1
C15 C16 C11 122.12(18)
C15 C16 N1 128.07(17)
C11 C16 N1 109.79(15)
C13 C17 H17A 109.5
C13 C17 H17B 109.5
H17A C17 H17B 109.5
C13 C17 H17C 109.5
H17A C17 H17C 109.5
H17B C17 H17C 109.5
C23 C18 C19 117.92(19)
C23 C18 C2 123.05(19)
C19 C18 C2 119.03(18)
C20 C19 C18 121.0(2)
C20 C19 H19 119.5
C18 C19 H19 119.5
C21 C20 C19 120.3(2)
C21 C20 H20 119.9
C19 C20 H20 119.9
C20 C21 C22 119.3(2)
C20 C21 H21 120.4
C22 C21 H21 120.4
C23 C22 C21 120.5(2)
C23 C22 H22 119.8
C21 C22 H22 119.8
C22 C23 C18 121.1(2)
C22 C23 H23 119.5
C18 C23 H23 119.5
O1 C24 N1 124.89(17)
O1 C24 C1 126.92(16)
N1 C24 C1 108.19(15)
N1 C25 C26 113.04(17)
N1 C25 H25A 109.0
C26 C25 H25A 109.0
N1 C25 H25B 109.0
C26 C25 H25B 109.0
H25A C25 H25B 107.8
C27 C26 C31 118.9(2)
C27 C26 C25 121.40(18)
C31 C26 C25 119.7(2)
C28 C27 C26 120.7(2)
C28 C27 H27 119.6
C26 C27 H27 119.6
C29 C28 C27 120.1(3)
C29 C28 H28 119.9
C27 C28 H28 119.9
C28 C29 C30 119.7(2)
C28 C29 H29 120.1
C30 C29 H29 120.1
C29 C30 C31 120.3(2)
C29 C30 H30 119.9
C31 C30 H30 119.9
C30 C31 C26 120.2(3)
C30 C31 H31 119.9
C26 C31 H31 119.9
O2 C32 O3 126.74(19)
O2 C32 C3 122.70(19)
O3 C32 C3 110.25(16)
O3 C33 C34 103.04(17)
O3 C33 C36 108.90(18)
C34 C33 C36 111.2(2)
O3 C33 C35 109.32(18)
C34 C33 C35 110.7(2)
C36 C33 C35 113.2(2)
C33 C34 H34A 109.5
C33 C34 H34B 109.5
H34A C34 H34B 109.5
C33 C34 H34C 109.5
H34A C34 H34C 109.5
H34B C34 H34C 109.5
C33 C35 H35A 109.5
C33 C35 H35B 109.5
H35A C35 H35B 109.5
C33 C35 H35C 109.5
H35A C35 H35C 109.5
H35B C35 H35C 109.5
C33 C36 H36A 109.5
C33 C36 H36B 109.5
H36A C36 H36B 109.5
C33 C36 H36C 109.5
H36A C36 H36C 109.5
H36B C36 H36C 109.5
C24 N1 C16 111.24(15)
C24 N1 C25 123.93(16)
C16 N1 C25 124.83(16)
C3 N2 C2 110.11(14)
C3 N2 H2A 124.9
C2 N2 H2A 124.9
C32 O3 C33 121.53(15)

loop_
_geom_bond_atom_site_label_1
_geom_bond_atom_site_label_2
_geom_bond_distance
C1 C11 1.512(2)
C1 C24 1.538(2)
C1 C4 1.567(2)
C1 C2 1.568(2)
C2 N2 1.466(2)
C2 C18 1.511(3)
C2 H2 0.9800
C3 N2 1.464(3)
C3 C32 1.525(3)
C3 C4 1.546(2)
C3 H3 0.9800
C4 C5 1.522(3)
C4 H4 0.9800
C5 C10 1.389(3)
C5 C6 1.397(3)
C6 C7 1.391(3)
C6 H6 0.9300
C7 C8 1.384(3)
C7 H7 0.9300
C8 C9 1.381(3)
C8 H8 0.9300
C9 C10 1.389(3)
C9 H9 0.9300
C10 H10 0.9300
C11 C12 1.378(3)
C11 C16 1.400(3)
C12 C13 1.407(3)
C12 H12 0.9300
C13 C14 1.391(3)
C13 C17 1.506(3)
C14 C15 1.390(3)
C14 H14 0.9300
C15 C16 1.381(3)
C15 H15 0.9300
C16 N1 1.403(2)
C17 H17A 0.9600
C17 H17B 0.9600
C17 H17C 0.9600
C18 C23 1.393(3)
C18 C19 1.394(3)
C19 C20 1.390(3)
C19 H19 0.9300
C20 C21 1.380(4)
C20 H20 0.9300
C21 C22 1.386(4)
C21 H21 0.9300
C22 C23 1.381(3)
C22 H22 0.9300
C23 H23 0.9300
C24 O1 1.216(2)
C24 N1 1.371(2)
C25 N1 1.454(2)
C25 C26 1.510(3)
C25 H25A 0.9700
C25 H25B 0.9700
C26 C27 1.385(3)
C26 C31 1.390(3)
C27 C28 1.386(3)
C27 H27 0.9300
C28 C29 1.378(4)
C28 H28 0.9300
C29 C30 1.381(5)
C29 H29 0.9300
C30 C31 1.388(4)
C30 H30 0.9300
C31 H31 0.9300
C32 O2 1.206(2)
C32 O3 1.335(3)
C33 O3 1.485(2)
C33 C34 1.511(4)
C33 C36 1.515(3)
C33 C35 1.519(3)
C34 H34A 0.9600
C34 H34B 0.9600
C34 H34C 0.9600
C35 H35A 0.9600
C35 H35B 0.9600
C35 H35C 0.9600
C36 H36A 0.9600
C36 H36B 0.9600
C36 H36C 0.9600
N2 H2A 0.8600

loop_
_geom_torsion_atom_site_label_1
_geom_torsion_atom_site_label_2
_geom_torsion_atom_site_label_3
_geom_torsion_atom_site_label_4
_geom_torsion
C11 C1 C2 N2 161.13(15)
C24 C1 C2 N2 -82.77(17)
C4 C1 C2 N2 32.35(17)
C11 C1 C2 C18 -71.4(2)
C24 C1 C2 C18 44.7(2)
C4 C1 C2 C18 159.78(15)
N2 C3 C4 C5 -91.37(17)
C32 C3 C4 C5 142.83(16)
N2 C3 C4 C1 30.69(17)
C32 C3 C4 C1 -95.12(18)
C11 C1 C4 C5 -44.2(2)
C24 C1 C4 C5 -160.11(15)
C2 C1 C4 C5 83.22(17)
C11 C1 C4 C3 -165.11(16)
C24 C1 C4 C3 79.03(16)
C2 C1 C4 C3 -37.64(16)
C3 C4 C5 C10 -150.74(16)
C1 C4 C5 C10 93.82(19)
C3 C4 C5 C6 27.9(2)
C1 C4 C5 C6 -87.6(2)
C10 C5 C6 C7 1.4(3)
C4 C5 C6 C7 -177.24(17)
C5 C6 C7 C8 -0.9(3)
C6 C7 C8 C9 -0.5(3)
C7 C8 C9 C10 1.3(3)
C6 C5 C10 C9 -0.5(3)
C4 C5 C10 C9 178.13(17)
C8 C9 C10 C5 -0.8(3)
C24 C1 C11 C12 179.30(19)
C4 C1 C11 C12 59.9(3)
C2 C1 C11 C12 -59.8(3)
C24 C1 C11 C16 -0.91(18)
C4 C1 C11 C16 -120.33(17)
C2 C1 C11 C16 119.99(17)
C16 C11 C12 C13 1.5(3)
C1 C11 C12 C13 -178.74(18)
C11 C12 C13 C14 0.4(3)
C11 C12 C13 C17 -177.20(19)
C12 C13 C14 C15 -1.7(3)
C17 C13 C14 C15 175.9(2)
C13 C14 C15 C16 1.0(3)
C14 C15 C16 C11 1.0(3)
C14 C15 C16 N1 179.04(18)
C12 C11 C16 C15 -2.2(3)
C1 C11 C16 C15 177.95(17)
C12 C11 C16 N1 179.38(16)
C1 C11 C16 N1 -0.4(2)
N2 C2 C18 C23 33.2(3)
C1 C2 C18 C23 -90.0(2)
N2 C2 C18 C19 -147.85(18)
C1 C2 C18 C19 89.0(2)
C23 C18 C19 C20 0.5(3)
C2 C18 C19 C20 -178.5(2)
C18 C19 C20 C21 -1.2(4)
C19 C20 C21 C22 1.0(4)
C20 C21 C22 C23 -0.1(4)
C21 C22 C23 C18 -0.6(4)
C19 C18 C23 C22 0.4(3)
C2 C18 C23 C22 179.4(2)
C11 C1 C24 O1 -177.09(18)
C4 C1 C24 O1 -51.4(2)
C2 C1 C24 O1 58.5(2)
C11 C1 C24 N1 1.98(18)
C4 C1 C24 N1 127.71(15)
C2 C1 C24 N1 -122.43(16)
N1 C25 C26 C27 36.2(3)
N1 C25 C26 C31 -144.87(19)
C31 C26 C27 C28 -0.4(3)
C25 C26 C27 C28 178.5(2)
C26 C27 C28 C29 -0.3(4)
C27 C28 C29 C30 0.5(4)
C28 C29 C30 C31 0.2(4)
C29 C30 C31 C26 -1.0(4)
C27 C26 C31 C30 1.1(3)
C25 C26 C31 C30 -177.9(2)
N2 C3 C32 O2 20.2(3)
C4 C3 C32 O2 143.14(18)
N2 C3 C32 O3 -165.79(14)
C4 C3 C32 O3 -42.9(2)
O1 C24 N1 C16 176.70(17)
C1 C24 N1 C16 -2.4(2)
O1 C24 N1 C25 -2.8(3)
C1 C24 N1 C25 178.12(16)
C15 C16 N1 C24 -176.43(19)
C11 C16 N1 C24 1.8(2)
C15 C16 N1 C25 3.1(3)
C11 C16 N1 C25 -178.69(17)
C26 C25 N1 C24 -115.89(19)
C26 C25 N1 C16 64.7(2)
C32 C3 N2 C2 118.68(16)
C4 C3 N2 C2 -10.48(19)
C18 C2 N2 C3 -142.61(16)
C1 C2 N2 C3 -14.29(19)
O2 C32 O3 C33 -1.7(3)
C3 C32 O3 C33 -175.37(16)
C34 C33 O3 C32 176.9(2)
C36 C33 O3 C32 -65.0(2)
C35 C33 O3 C32 59.1(3)
